data_7022754
loop_
_publ_author_name
'Ribeiro, Marcos A.'
'Lanznaster, Maur\'icio'
'Silva, Marcos M. P.'
'Resende, Jackson A. L. C.'
'Pinheiro, Maur\'icio V B'
'Krambrock, Klaus'
'Stumpf, Humberto O.'
'Pinheiro, Carlos B.'

_publ_section_title
;
 Cobalt lawsone complexes: searching for new valence tautomers.
;
_journal_issue 15
_journal_name_full 'Dalton transactions (Cambridge, England : 2003)'
_journal_page_first 5462
_journal_page_last 5470
_journal_paper_doi 10.1039/c3dt32968b
_journal_volume 42
_journal_year 2013
_chemical_compound_source 'synthesis as described'
_chemical_formula_moiety 'C30 H20 Co N2 O6, C H4 O'
_chemical_formula_sum 'C31 H24 Co N2 O7'
_chemical_formula_weight 595.45
_chemical_name_common 'Compound colaupy'
_space_group_IT_number 15
_symmetry_cell_setting monoclinic
_symmetry_Int_Tables_number 15
_symmetry_space_group_name_Hall '-C 2yc'
_symmetry_space_group_name_H-M 'C 1 2/c 1'
_atom_sites_solution_hydrogens geom
_atom_sites_solution_primary direct
_atom_sites_solution_secondary difmap
_audit_creation_date 2011-07-20T16:36:31-00:00
_audit_creation_method 'WinGX routine CIF_UPDATE'
_cell_angle_alpha 90
_cell_angle_beta 101.47(3)
_cell_angle_gamma 90
_cell_formula_units_Z 4
_cell_length_a 14.433(3)
_cell_length_b 10.594(2)
_cell_length_c 17.946(4)
_cell_measurement_reflns_used 16061
_cell_measurement_temperature 298(2)
_cell_measurement_theta_max 25.02
_cell_measurement_theta_min 3.13
_cell_measurement_wavelength 0.71073
_cell_volume 2689.2(10)
_computing_cell_refinement 'Dirax/lsq (Duisenberg, 1992)'
_computing_data_collection 'Collect (Nonius, 1998)'
_computing_data_reduction 'EvalCCD (Duisenberg <i>et al.</i>, 2003)'
_computing_molecular_graphics 'Ortep-3 for Windows (Farrugia, 1997)'
_computing_publication_material 'WinGX publication routines (Farrugia, 1999)'
_computing_structure_refinement 'SHELXL-97 (Sheldrick, 1997)'
_computing_structure_solution 'SHELXS-97 (Sheldrick, 1990)'
_diffrn_ambient_temperature 298(2)
_diffrn_detector 'CCD plate'
_diffrn_detector_area_resol_mean 9
_diffrn_measured_fraction_theta_full 0.998
_diffrn_measured_fraction_theta_max 0.998
_diffrn_measurement_device '95mm CCD camera on \k-goniostat'
_diffrn_measurement_device_type KappaCCD
_diffrn_measurement_method 'CCD rotation images, thick slices'
_diffrn_radiation_monochromator 'horizonally mounted graphite crystal'
_diffrn_radiation_probe x-ray
_diffrn_radiation_type MoK\a
_diffrn_radiation_wavelength 0.71073
_diffrn_reflns_av_R_equivalents 0.0691
_diffrn_reflns_av_sigmaI/netI 0.0688
_diffrn_reflns_limit_h_max 17
_diffrn_reflns_limit_h_min -17
_diffrn_reflns_limit_k_max 12
_diffrn_reflns_limit_k_min -12
_diffrn_reflns_limit_l_max 21
_diffrn_reflns_limit_l_min -21
_diffrn_reflns_number 8543
_diffrn_reflns_theta_full 25.02
_diffrn_reflns_theta_max 25.02
_diffrn_reflns_theta_min 3.13
_diffrn_source 'Enraf Nonius FR590'
_exptl_absorpt_coefficient_mu 0.691
_exptl_absorpt_correction_T_max 0.94
_exptl_absorpt_correction_T_min 0.92
_exptl_absorpt_correction_type multi-scan
_exptl_absorpt_process_details
;
'SADABS (Sheldrick, 1996)'
;
_exptl_crystal_colour black
_exptl_crystal_density_diffrn 1.471
_exptl_crystal_density_method 'not measured'
_exptl_crystal_description prism
_exptl_crystal_F_000 1228
_exptl_crystal_size_max 0.24
_exptl_crystal_size_mid 0.10
_exptl_crystal_size_min 0.09
_refine_ls_extinction_method none
_refine_ls_goodness_of_fit_ref 1.004
_refine_ls_hydrogen_treatment constr
_refine_ls_matrix_type full
_refine_ls_number_parameters 187
_refine_ls_number_reflns 2380
_refine_ls_number_restraints 1
_refine_ls_restrained_S_all 1.007
_refine_ls_R_factor_all 0.0781
_refine_ls_R_factor_gt 0.0447
_refine_ls_shift/su_max 0.000
_refine_ls_shift/su_mean 0.000
_refine_ls_structure_factor_coef Fsqd
_refine_ls_weighting_details 'calc w=1/[\s^2^(Fo^2^)+(0.0643P)^2^+0.4837P] where P=(Fo^2^+2Fc^2^)/3'
_refine_ls_weighting_scheme calc
_refine_ls_wR_factor_gt 0.1089
_refine_ls_wR_factor_ref 0.1216
_reflns_number_gt 1654
_reflns_number_total 2380
_reflns_threshold_expression >2sigma(I)
_cod_data_source_file c3dt32968b.txt
_cod_data_source_block colaupy
_cod_database_code 7022754

loop_
_symmetry_equiv_pos_as_xyz
'x, y, z'
'-x, y, -z+1/2'
'x+1/2, y+1/2, z'
'-x+1/2, y+1/2, -z+1/2'
'-x, -y, -z'
'x, -y, z-1/2'
'-x+1/2, -y+1/2, -z'
'x+1/2, -y+1/2, z-1/2'

loop_
_atom_site_label
_atom_site_type_symbol
_atom_site_fract_x
_atom_site_fract_y
_atom_site_fract_z
_atom_site_U_iso_or_equiv
_atom_site_adp_type
_atom_site_occupancy
_atom_site_symmetry_multiplicity
_atom_site_calc_flag
_atom_site_refinement_flags
_atom_site_disorder_assembly
_atom_site_disorder_group
Co1 Co 0.5000 0.43768(6) 0.2500 0.0360(2) Uani 1 2 d S . .
O1 O 0.39496(16) 0.3006(2) 0.19364(13) 0.0429(6) Uani 1 1 d . . .
O2 O 0.54405(16) 0.3964(2) 0.15228(13) 0.0413(6) Uani 1 1 d . . .
O4 O 0.4804(2) 0.1404(3) -0.06459(17) 0.0823(10) Uani 1 1 d . . .
N1 N 0.39648(18) 0.5731(3) 0.20900(14) 0.0385(6) Uani 1 1 d . . .
C2 C 0.4963(2) 0.3157(3) 0.10737(18) 0.0371(8) Uani 1 1 d . . .
C1 C 0.4099(2) 0.2658(3) 0.13218(19) 0.0355(7) Uani 1 1 d . . .
C6 C 0.3469(2) 0.1785(3) 0.08318(18) 0.0370(8) Uani 1 1 d . . .
C10 C 0.2622(2) 0.1410(3) 0.1018(2) 0.0467(9) Uani 1 1 d . . .
H10 H 0.2441 0.1733 0.1449 0.056 Uiso 1 1 calc R . .
C9 C 0.2051(3) 0.0563(4) 0.0563(2) 0.0542(10) Uani 1 1 d . . .
H9 H 0.1483 0.0309 0.0684 0.065 Uiso 1 1 calc R . .
C8 C 0.2321(3) 0.0096(4) -0.0066(2) 0.0593(11) Uani 1 1 d . . .
H8 H 0.1936 -0.0487 -0.0368 0.071 Uiso 1 1 calc R . .
C7 C 0.3147(3) 0.0464(4) -0.0265(2) 0.0574(10) Uani 1 1 d . . .
H7 H 0.3319 0.0133 -0.0699 0.069 Uiso 1 1 calc R . .
C5 C 0.3725(3) 0.1326(3) 0.01780(19) 0.0434(8) Uani 1 1 d . . .
C4 C 0.4604(3) 0.1797(4) -0.0055(2) 0.0530(10) Uani 1 1 d . . .
C3 C 0.5162(2) 0.2712(3) 0.0416(2) 0.0478(9) Uani 1 1 d . . .
H3 H 0.5697 0.3023 0.0262 0.057 Uiso 1 1 calc R . .
C11 C 0.3092(2) 0.5637(4) 0.22262(19) 0.0487(9) Uani 1 1 d . . .
H11 H 0.2948 0.4948 0.2503 0.058 Uiso 1 1 calc R . .
C12 C 0.2395(3) 0.6508(4) 0.1977(2) 0.0571(11) Uani 1 1 d . . .
H12 H 0.1794 0.6404 0.2083 0.069 Uiso 1 1 calc R . .
C13 C 0.2596(3) 0.7531(4) 0.1573(2) 0.0596(11) Uani 1 1 d . . .
H13 H 0.2138 0.8140 0.1405 0.071 Uiso 1 1 calc R . .
C14 C 0.3490(3) 0.7641(4) 0.1417(2) 0.0585(11) Uani 1 1 d . . .
H14 H 0.3643 0.8315 0.1133 0.070 Uiso 1 1 calc R . .
C15 C 0.4147(2) 0.6737(3) 0.1690(2) 0.0460(9) Uani 1 1 d . . .
H15 H 0.4753 0.6826 0.1594 0.055 Uiso 1 1 calc R . .
C20 C 0.0219(11) 0.4870(10) 0.2524(9) 0.112(4) Uiso 0.50 1 d PD A -1
H20C H 0.0084 0.5437 0.2099 0.169 Uiso 0.50 1 calc PR A -1
H20A H 0.0035 0.4029 0.2358 0.169 Uiso 0.50 1 calc PR A -1
H20B H 0.0884 0.4886 0.2737 0.169 Uiso 0.50 1 calc PR A -1
O20 O -0.0299(8) 0.5256(10) 0.3092(6) 0.162(4) Uiso 0.50 1 d PD A -1
H20 H -0.0360 0.4653 0.3364 0.243 Uiso 0.50 1 calc PR A -1

loop_
_atom_site_aniso_label
_atom_site_aniso_U_11
_atom_site_aniso_U_22
_atom_site_aniso_U_33
_atom_site_aniso_U_23
_atom_site_aniso_U_13
_atom_site_aniso_U_12
Co1 0.0301(4) 0.0400(4) 0.0376(4) 0.000 0.0059(3) 0.000
O1 0.0441(13) 0.0483(14) 0.0390(14) -0.0050(11) 0.0144(11) -0.0092(11)
O2 0.0333(12) 0.0482(13) 0.0426(13) -0.0043(11) 0.0082(10) -0.0089(10)
O4 0.090(2) 0.106(3) 0.0606(19) -0.0346(18) 0.0388(17) -0.028(2)
N1 0.0328(14) 0.0453(16) 0.0368(15) 0.0001(13) 0.0054(11) 0.0006(13)
C2 0.0316(17) 0.0403(18) 0.0389(19) 0.0035(15) 0.0058(15) -0.0017(15)
C1 0.0338(18) 0.0352(18) 0.0365(19) 0.0022(15) 0.0048(14) -0.0007(14)
C6 0.0375(18) 0.0369(18) 0.0356(18) 0.0062(14) 0.0046(15) -0.0049(15)
C10 0.044(2) 0.050(2) 0.044(2) 0.0037(17) 0.0043(16) -0.0085(17)
C9 0.046(2) 0.053(2) 0.060(2) 0.004(2) 0.0010(18) -0.018(2)
C8 0.060(3) 0.057(2) 0.055(2) -0.003(2) -0.005(2) -0.020(2)
C7 0.070(3) 0.056(2) 0.044(2) -0.0101(19) 0.0059(19) -0.013(2)
C5 0.047(2) 0.043(2) 0.0376(19) -0.0004(16) 0.0036(16) -0.0035(17)
C4 0.053(2) 0.064(3) 0.044(2) -0.0041(18) 0.0148(18) -0.005(2)
C3 0.040(2) 0.061(2) 0.047(2) -0.0078(18) 0.0175(17) -0.0107(17)
C11 0.043(2) 0.060(2) 0.044(2) 0.0038(19) 0.0109(16) -0.001(2)
C12 0.038(2) 0.078(3) 0.055(2) -0.004(2) 0.0095(18) 0.013(2)
C13 0.056(3) 0.062(3) 0.057(3) -0.002(2) 0.001(2) 0.021(2)
C14 0.061(3) 0.052(2) 0.057(3) 0.0075(19) 0.000(2) 0.001(2)
C15 0.0378(19) 0.051(2) 0.048(2) 0.0013(18) 0.0045(16) -0.0004(17)

loop_
_atom_type_symbol
_atom_type_description
_atom_type_scat_dispersion_real
_atom_type_scat_dispersion_imag
_atom_type_scat_source
C C 0.0033 0.0016 'International Tables Vol C Tables 4.2.6.8 and 6.1.1.4'
H H 0 0 'International Tables Vol C Tables 4.2.6.8 and 6.1.1.4'
Co Co 0.3494 0.9721 'International Tables Vol C Tables 4.2.6.8 and 6.1.1.4'
N N 0.0061 0.0033 'International Tables Vol C Tables 4.2.6.8 and 6.1.1.4'
O O 0.0106 0.006 'International Tables Vol C Tables 4.2.6.8 and 6.1.1.4'

loop_
_exptl_crystal_face_index_h
_exptl_crystal_face_index_k
_exptl_crystal_face_index_l
_exptl_crystal_face_perp_dist
0 -1 0 0.04
0 1 0 0.05
-1 0 1 0.02
1 0 -1 0.08
1 0 1 0.13
-1 0 -1 0.11

loop_
_geom_angle_atom_site_label_1
_geom_angle_atom_site_label_2
_geom_angle_atom_site_label_3
_geom_angle
_geom_angle_site_symmetry_1
_geom_angle_site_symmetry_3
O2 Co1 O2 155.11(13) 2_655 .
O2 Co1 N1 97.29(10) 2_655 .
O2 Co1 N1 99.68(10) . .
O2 Co1 N1 99.68(10) 2_655 2_655
O2 Co1 N1 97.29(10) . 2_655
N1 Co1 N1 93.64(15) . 2_655
O2 Co1 O1 87.09(9) 2_655 .
O2 Co1 O1 76.44(9) . .
N1 Co1 O1 84.97(10) . .
N1 Co1 O1 173.21(9) 2_655 .
O2 Co1 O1 76.44(9) 2_655 2_655
O2 Co1 O1 87.09(9) . 2_655
N1 Co1 O1 173.21(9) . 2_655
N1 Co1 O1 84.97(10) 2_655 2_655
O1 Co1 O1 97.17(13) . 2_655
C1 O1 Co1 112.7(2) . .
C2 O2 Co1 117.8(2) . .
C11 N1 C15 116.7(3) . .
C11 N1 Co1 121.2(2) . .
C15 N1 Co1 122.0(2) . .
O2 C2 C3 127.0(3) . .
O2 C2 C1 115.1(3) . .
C3 C2 C1 117.9(3) . .
O1 C1 C6 122.3(3) . .
O1 C1 C2 117.8(3) . .
C6 C1 C2 119.9(3) . .
C5 C6 C10 119.9(3) . .
C5 C6 C1 119.5(3) . .
C10 C6 C1 120.6(3) . .
C9 C10 C6 119.8(3) . .
C9 C10 H10 120.1 . .
C6 C10 H10 120.1 . .
C8 C9 C10 119.7(4) . .
C8 C9 H9 120.2 . .
C10 C9 H9 120.2 . .
C9 C8 C7 121.5(4) . .
C9 C8 H8 119.3 . .
C7 C8 H8 119.3 . .
C8 C7 C5 119.8(4) . .
C8 C7 H7 120.1 . .
C5 C7 H7 120.1 . .
C7 C5 C6 119.2(3) . .
C7 C5 C4 120.5(3) . .
C6 C5 C4 120.2(3) . .
O4 C4 C3 122.7(4) . .
O4 C4 C5 119.2(3) . .
C3 C4 C5 118.1(3) . .
C2 C3 C4 124.1(3) . .
C2 C3 H3 117.9 . .
C4 C3 H3 117.9 . .
N1 C11 C12 123.2(4) . .
N1 C11 H11 118.4 . .
C12 C11 H11 118.4 . .
C13 C12 C11 119.1(4) . .
C13 C12 H12 120.5 . .
C11 C12 H12 120.5 . .
C12 C13 C14 118.7(4) . .
C12 C13 H13 120.6 . .
C14 C13 H13 120.6 . .
C15 C14 C13 118.6(4) . .
C15 C14 H14 120.7 . .
C13 C14 H14 120.7 . .
N1 C15 C14 123.6(3) . .
N1 C15 H15 118.2 . .
C14 C15 H15 118.2 . .
C20 O20 H20 109.5 . .

loop_
_geom_bond_atom_site_label_1
_geom_bond_atom_site_label_2
_geom_bond_distance
_geom_bond_site_symmetry_2
Co1 O2 2.028(2) 2_655
Co1 O2 2.028(2) .
Co1 N1 2.096(3) .
Co1 N1 2.096(3) 2_655
Co1 O1 2.196(2) .
Co1 O1 2.196(2) 2_655
O1 C1 1.222(4) .
O2 C2 1.278(4) .
O4 C4 1.226(4) .
N1 C11 1.334(4) .
N1 C15 1.340(4) .
C2 C3 1.353(5) .
C2 C1 1.502(4) .
C1 C6 1.462(4) .
C6 C5 1.387(5) .
C6 C10 1.388(5) .
C10 C9 1.373(5) .
C10 H10 0.9300 .
C9 C8 1.359(5) .
C9 H9 0.9300 .
C8 C7 1.367(6) .
C8 H8 0.9300 .
C7 C5 1.378(5) .
C7 H7 0.9300 .
C5 C4 1.497(5) .
C4 C3 1.427(5) .
C3 H3 0.9300 .
C11 C12 1.373(5) .
C11 H11 0.9300 .
C12 C13 1.367(6) .
C12 H12 0.9300 .
C13 C14 1.378(6) .
C13 H13 0.9300 .
C14 C15 1.367(5) .
C14 H14 0.9300 .
C15 H15 0.9300 .
C20 O20 1.437(9) .
C20 H20C 0.9600 .
C20 H20A 0.9600 .
C20 H20B 0.9600 .
O20 H20 0.8200 .
